data_2244066
loop_
_publ_author_name
'Taneda, Masatsugu'
'Nishi, Masato'
'Kubono, Koji'
'Kashiwagi, Yukiyasu'
'Matsumoto, Taisuke'

_publ_section_title
;
 Crystal structure of
 <i>N</i>-(1<i>H</i>-indol-2-ylmethylidene)-4-methoxyaniline
;
_journal_coeditor_code YK2166
_journal_issue 4
_journal_name_full 'Acta Crystallographica Section E'
_journal_page_first 449
_journal_page_last 452
_journal_paper_doi 10.1107/S2056989022002973
_journal_volume 78
_journal_year 2022
_chemical_formula_iupac 'C16 H14 N2 O'
_chemical_formula_moiety 'C16 H14 N2 O'
_chemical_formula_sum 'C16 H14 N2 O'
_chemical_formula_weight 250.29
_chemical_name_systematic
;
<i>N</i>-(1<i>H</i>-Indol-2-ylmethylidene)-4-methoxyaniline
;
_space_group_crystal_system monoclinic
_space_group_IT_number 14
_space_group_name_Hall '-P 2yn'
_space_group_name_H-M_alt 'P 1 21/n 1'
_atom_sites_solution_hydrogens geom
_atom_sites_solution_primary direct
_atom_sites_solution_secondary difmap
_cell_angle_alpha 90.0000
_cell_angle_beta 90.604(3)
_cell_angle_gamma 90.0000
_cell_formula_units_Z 4
_cell_length_a 5.87685(19)
_cell_length_b 7.5999(3)
_cell_length_c 28.4578(11)
_cell_measurement_reflns_used 6329
_cell_measurement_temperature 123
_cell_measurement_theta_max 30.77
_cell_measurement_theta_min 2.76
_cell_volume 1270.95(8)
_computing_cell_refinement
;
CrysAlisPro (Rigaku OD, 2018)
;
_computing_data_collection
;
CrysAlisPro (Rigaku OD, 2018)
;
_computing_data_reduction
;
CrysAlisPro (Rigaku OD, 2018)
;
_computing_molecular_graphics
;
PLATON (Spek, 2020)
;
_computing_publication_material
;
CrystalStructure (Rigaku, 2019)
;
_computing_structure_refinement
;
<i>SHELXL2018/3</i> (Sheldrick, 2015)
;
_computing_structure_solution
;
SIR92 (Altomare <i>et al.</i>,  1993)
;
_diffrn_ambient_temperature 123
_diffrn_detector 'CCD area detector'
_diffrn_detector_area_resol_mean 28.5714
_diffrn_measured_fraction_theta_full 0.998
_diffrn_measured_fraction_theta_max 0.998
_diffrn_measurement_device AFC10
_diffrn_measurement_device_type 'Rigaku AFC10 Saturn70 area detector'
_diffrn_measurement_method '\w scans'
_diffrn_radiation_monochromator 'multi-layer mirror optics'
_diffrn_radiation_probe x-ray
_diffrn_radiation_type MoK\a
_diffrn_radiation_wavelength 0.71073
_diffrn_reflns_av_R_equivalents 0.0558
_diffrn_reflns_av_unetI/netI 0.0370
_diffrn_reflns_limit_h_max 7
_diffrn_reflns_limit_h_min -7
_diffrn_reflns_limit_k_max 9
_diffrn_reflns_limit_k_min -8
_diffrn_reflns_limit_l_max 35
_diffrn_reflns_limit_l_min -36
_diffrn_reflns_number 11128
_diffrn_reflns_theta_full 25.242
_diffrn_reflns_theta_max 27.474
_diffrn_reflns_theta_min 2.774
_diffrn_source 'rotating anode X-ray generator'
_diffrn_source_current 16.0000
_diffrn_source_power 0.8000
_diffrn_source_voltage 50.0000
_exptl_absorpt_coefficient_mu 0.083
_exptl_absorpt_correction_T_max 0.992
_exptl_absorpt_correction_T_min 0.608
_exptl_absorpt_correction_type multi-scan
_exptl_absorpt_process_details
;
CrysAlisPro; Rigaku OD, 2018)
;
_exptl_crystal_colour colourless
_exptl_crystal_density_diffrn 1.308
_exptl_crystal_density_method 'not measured'
_exptl_crystal_description prism
_exptl_crystal_F_000 528.00
_exptl_crystal_size_max 0.300
_exptl_crystal_size_mid 0.200
_exptl_crystal_size_min 0.100
_refine_diff_density_max 0.39
_refine_diff_density_min -0.29
_refine_ls_extinction_coef 0.259(14)
_refine_ls_extinction_method SHELXL
_refine_ls_goodness_of_fit_ref 1.049
_refine_ls_hydrogen_treatment mixed
_refine_ls_number_parameters 178
_refine_ls_number_reflns 2907
_refine_ls_number_restraints 0
_refine_ls_R_factor_all 0.0563
_refine_ls_R_factor_gt 0.0487
_refine_ls_shift/su_max 0.001
_refine_ls_structure_factor_coef Fsqd
_refine_ls_weighting_details 'w = 1/[\s^2^(Fo^2^)+(0.0686P)^2^+0.3253P] where P=(Fo^2^+2Fc^2^)/3'
_refine_ls_weighting_scheme calc
_refine_ls_wR_factor_gt 0.1214
_refine_ls_wR_factor_ref 0.1266
_reflns_number_gt 2525
_reflns_number_total 2907
_reflns_threshold_expression F^2^>2.0\s(F^2^)
_cod_data_source_file yk2166sup1.cif
_cod_data_source_block I
_cod_original_sg_symbol_H-M 'P 21/n'
_cod_database_code 2244066

loop_
_space_group_symop_id
_space_group_symop_operation_xyz
1 +X,+Y,+Z
2 1/2-X,1/2+Y,1/2-Z
3 -X,-Y,-Z
4 -1/2+X,-1/2-Y,-1/2+Z

loop_
_atom_site_type_symbol
_atom_site_label
_atom_site_fract_x
_atom_site_fract_y
_atom_site_fract_z
_atom_site_U_iso_or_equiv
_atom_site_adp_type
_atom_site_calc_flag
_atom_site_occupancy
_atom_site_disorder_assembly
_atom_site_disorder_group
O O1 0.06455(16) 0.60985(13) 0.93970(3) 0.0292(3) Uani d 1 . .
N N2 0.57779(18) 0.68608(14) 0.66418(4) 0.0237(3) Uani d 1 . .
N N3 0.40410(18) 0.64748(14) 0.75724(4) 0.0248(3) Uani d 1 . .
C C4 0.7005(2) 0.61479(16) 0.70151(4) 0.0240(3) Uani d 1 . .
C C5 0.9058(2) 0.55340(17) 0.68542(5) 0.0249(3) Uani d 1 . .
H H5 1.0199 0.5007 0.7034 0.030 Uiso calc 1 . .
C C6 0.9115(2) 0.58536(16) 0.63609(4) 0.0221(3) Uani d 1 . .
C C7 1.0717(2) 0.55168(17) 0.60070(5) 0.0253(3) Uani d 1 . .
H H7 1.2079 0.4950 0.6079 0.030 Uiso calc 1 . .
C C8 1.0237(2) 0.60388(17) 0.55530(5) 0.0272(3) Uani d 1 . .
H H8 1.1287 0.5822 0.5318 0.033 Uiso calc 1 . .
C C9 0.8174(2) 0.68975(17) 0.54398(5) 0.0266(3) Uani d 1 . .
H H9 0.7899 0.7250 0.5131 0.032 Uiso calc 1 . .
C C10 0.6548(2) 0.72278(17) 0.57776(4) 0.0253(3) Uani d 1 . .
H H10 0.5182 0.7780 0.5701 0.030 Uiso calc 1 . .
C C11 0.7037(2) 0.67011(16) 0.62387(4) 0.0219(3) Uani d 1 . .
C C12 0.6095(2) 0.60207(17) 0.74822(4) 0.0245(3) Uani d 1 . .
H H12 0.7019 0.5599 0.7724 0.029 Uiso calc 1 . .
C C13 0.3193(2) 0.62794(16) 0.80344(4) 0.0231(3) Uani d 1 . .
C C14 0.4210(2) 0.52631(17) 0.83908(5) 0.0264(3) Uani d 1 . .
H H14 0.5511 0.4612 0.8327 0.032 Uiso calc 1 . .
C C15 0.3296(2) 0.52215(17) 0.88355(5) 0.0266(3) Uani d 1 . .
H H15 0.3993 0.4548 0.9069 0.032 Uiso calc 1 . .
C C16 0.1332(2) 0.61828(16) 0.89388(4) 0.0233(3) Uani d 1 . .
C C17 0.0233(2) 0.71292(17) 0.85845(5) 0.0253(3) Uani d 1 . .
H H17 -0.1111 0.7729 0.8645 0.030 Uiso calc 1 . .
C C18 0.1179(2) 0.71653(17) 0.81370(5) 0.0247(3) Uani d 1 . .
H H18 0.0446 0.7798 0.7900 0.030 Uiso calc 1 . .
C C19 -0.1427(3) 0.6969(2) 0.95149(5) 0.0367(4) Uani d 1 . .
H H19A -0.1793 0.6722 0.9836 0.044 Uiso calc 1 . .
H H19B -0.2632 0.6554 0.9313 0.044 Uiso calc 1 . .
H H19C -0.1247 0.8215 0.9474 0.044 Uiso calc 1 . .
H H2 0.438(3) 0.737(2) 0.6678(5) 0.032(4) Uiso d 1 . .

loop_
_atom_site_aniso_label
_atom_site_aniso_U_11
_atom_site_aniso_U_22
_atom_site_aniso_U_33
_atom_site_aniso_U_12
_atom_site_aniso_U_13
_atom_site_aniso_U_23
O1 0.0294(5) 0.0304(5) 0.0279(5) 0.0010(4) 0.0024(4) -0.0028(4)
N2 0.0196(5) 0.0258(6) 0.0258(5) 0.0019(4) -0.0007(4) -0.0004(4)
N3 0.0257(5) 0.0218(6) 0.0270(6) -0.0006(4) -0.0012(4) 0.0001(4)
C4 0.0223(6) 0.0226(6) 0.0270(7) -0.0032(5) -0.0028(5) -0.0007(5)
C5 0.0216(6) 0.0242(6) 0.0288(7) -0.0008(5) -0.0046(5) 0.0014(5)
C6 0.0194(6) 0.0180(6) 0.0289(7) -0.0027(4) -0.0030(5) -0.0015(5)
C7 0.0192(6) 0.0228(6) 0.0339(7) 0.0008(5) -0.0006(5) -0.0029(5)
C8 0.0247(6) 0.0259(7) 0.0310(7) -0.0034(5) 0.0029(5) -0.0056(5)
C9 0.0289(6) 0.0249(7) 0.0258(6) -0.0022(5) -0.0032(5) -0.0005(5)
C10 0.0235(6) 0.0238(6) 0.0283(7) 0.0021(5) -0.0040(5) 0.0000(5)
C11 0.0194(6) 0.0189(6) 0.0273(6) -0.0015(5) -0.0009(4) -0.0023(5)
C12 0.0237(6) 0.0239(7) 0.0259(6) -0.0032(5) -0.0042(5) -0.0007(5)
C13 0.0221(6) 0.0200(6) 0.0270(6) -0.0023(5) -0.0017(5) -0.0005(5)
C14 0.0216(6) 0.0242(7) 0.0335(7) 0.0047(5) 0.0029(5) 0.0042(5)
C15 0.0250(6) 0.0243(7) 0.0305(7) 0.0019(5) -0.0022(5) 0.0053(5)
C16 0.0239(6) 0.0192(6) 0.0266(6) -0.0043(5) -0.0009(5) -0.0025(5)
C17 0.0206(6) 0.0212(6) 0.0340(7) 0.0012(5) -0.0017(5) -0.0023(5)
C18 0.0227(6) 0.0222(6) 0.0289(7) 0.0009(5) -0.0054(5) 0.0016(5)
C19 0.0341(8) 0.0398(9) 0.0364(8) 0.0040(6) 0.0069(6) -0.0064(7)

loop_
_atom_type_symbol
_atom_type_description
_atom_type_scat_dispersion_real
_atom_type_scat_dispersion_imag
_atom_type_scat_source
C C 0.0033 0.0016
;
International Tables for Crystallography
(Vol. C, Tables 4.2.6.8 and 6.1.1.4)
;
H H 0.0000 0.0000
;
International Tables for Crystallography
(Vol. C, Table 6.1.1.4)
;
N N 0.0061 0.0033
;
International Tables for Crystallography
(Vol. C, Tables 4.2.6.8 and 6.1.1.4)
;
O O 0.0106 0.0060
;
International Tables for Crystallography
(Vol. C, Tables 4.2.6.8 and 6.1.1.4)
;

loop_
_geom_angle_atom_site_label_1
_geom_angle_atom_site_label_2
_geom_angle_atom_site_label_3
_geom_angle_site_symmetry_1
_geom_angle_site_symmetry_3
_geom_angle
_geom_angle_publ_flag
C16 O1 C19 . . 117.50(11) ?
C11 N2 C4 . . 108.89(10) ?
C11 N2 H2 . . 128.4(10) ?
C4 N2 H2 . . 122.7(10) ?
C12 N3 C13 . . 119.83(11) ?
C5 C4 N2 . . 109.15(11) ?
C5 C4 C12 . . 128.24(12) ?
N2 C4 C12 . . 122.51(11) ?
C4 C5 C6 . . 107.42(11) ?
C4 C5 H5 . . 126.3 ?
C6 C5 H5 . . 126.3 ?
C7 C6 C11 . . 119.10(12) ?
C7 C6 C5 . . 134.07(12) ?
C11 C6 C5 . . 106.83(11) ?
C8 C7 C6 . . 119.08(12) ?
C8 C7 H7 . . 120.5 ?
C6 C7 H7 . . 120.5 ?
C7 C8 C9 . . 120.94(12) ?
C7 C8 H8 . . 119.5 ?
C9 C8 H8 . . 119.5 ?
C10 C9 C8 . . 121.49(12) ?
C10 C9 H9 . . 119.3 ?
C8 C9 H9 . . 119.3 ?
C9 C10 C11 . . 117.58(12) ?
C9 C10 H10 . . 121.2 ?
C11 C10 H10 . . 121.2 ?
N2 C11 C10 . . 130.50(11) ?
N2 C11 C6 . . 107.71(11) ?
C10 C11 C6 . . 121.79(12) ?
N3 C12 C4 . . 121.67(12) ?
N3 C12 H12 . . 119.2 ?
C4 C12 H12 . . 119.2 ?
C18 C13 C14 . . 118.05(12) ?
C18 C13 N3 . . 116.78(11) ?
C14 C13 N3 . . 125.17(12) ?
C15 C14 C13 . . 120.54(12) ?
C15 C14 H14 . . 119.7 ?
C13 C14 H14 . . 119.7 ?
C14 C15 C16 . . 120.68(12) ?
C14 C15 H15 . . 119.7 ?
C16 C15 H15 . . 119.7 ?
O1 C16 C17 . . 125.06(12) ?
O1 C16 C15 . . 115.28(11) ?
C17 C16 C15 . . 119.65(12) ?
C16 C17 C18 . . 119.03(12) ?
C16 C17 H17 . . 120.5 ?
C18 C17 H17 . . 120.5 ?
C13 C18 C17 . . 121.91(11) ?
C13 C18 H18 . . 119.0 ?
C17 C18 H18 . . 119.0 ?
O1 C19 H19A . . 109.5 ?
O1 C19 H19B . . 109.5 ?
H19A C19 H19B . . 109.5 ?
O1 C19 H19C . . 109.5 ?
H19A C19 H19C . . 109.5 ?
H19B C19 H19C . . 109.5 ?

loop_
_geom_bond_atom_site_label_1
_geom_bond_atom_site_label_2
_geom_bond_site_symmetry_2
_geom_bond_distance
_geom_bond_publ_flag
O1 C16 . 1.3705(15) ?
O1 C19 . 1.4287(17) ?
N2 C11 . 1.3769(16) ?
N2 C4 . 1.3876(16) ?
N2 H2 . 0.912(17) ?
N3 C12 . 1.2840(17) ?
N3 C13 . 1.4189(17) ?
C4 C5 . 1.3768(18) ?
C4 C12 . 1.4413(18) ?
C5 C6 . 1.4252(18) ?
C5 H5 . 0.9300 ?
C6 C7 . 1.4094(18) ?
C6 C11 . 1.4205(17) ?
C7 C8 . 1.3781(19) ?
C7 H7 . 0.9300 ?
C8 C9 . 1.4111(18) ?
C8 H8 . 0.9300 ?
C9 C10 . 1.3852(19) ?
C9 H9 . 0.9300 ?
C10 C11 . 1.3989(17) ?
C10 H10 . 0.9300 ?
C12 H12 . 0.9300 ?
C13 C18 . 1.3950(17) ?
C13 C14 . 1.4035(18) ?
C14 C15 . 1.3803(18) ?
C14 H14 . 0.9300 ?
C15 C16 . 1.4000(18) ?
C15 H15 . 0.9300 ?
C16 C17 . 1.3918(18) ?
C17 C18 . 1.3950(18) ?
C17 H17 . 0.9300 ?
C18 H18 . 0.9300 ?
C19 H19A . 0.9600 ?
C19 H19B . 0.9600 ?
C19 H19C . 0.9600 ?

loop_
_geom_hbond_atom_site_label_D
_geom_hbond_atom_site_label_H
_geom_hbond_atom_site_label_A
_geom_hbond_site_symmetry_D
_geom_hbond_site_symmetry_H
_geom_hbond_site_symmetry_A
_geom_hbond_distance_DH
_geom_hbond_distance_HA
_geom_hbond_distance_DA
_geom_hbond_angle_DHA
_geom_hbond_publ_flag
C10 H10 O1 . . 2_556 0.93 2.58 3.2479(16) 129 yes
C14 H14 Cg1 . . 2_646 0.93 2.81 3.6006(14) 143 yes
C15 H15 Cg2 . . 2_646 0.93 2.79 3.5153(14) 136 yes
C17 H17 Cg1 . . 2_556 0.93 2.89 3.5718(14) 131 yes
C19 H19C Cg2 . . 2_556 0.96 2.97 3.7716(16) 142 yes

loop_
_geom_torsion_atom_site_label_1
_geom_torsion_atom_site_label_2
_geom_torsion_atom_site_label_3
_geom_torsion_atom_site_label_4
_geom_torsion_site_symmetry_1
_geom_torsion_site_symmetry_2
_geom_torsion_site_symmetry_3
_geom_torsion_site_symmetry_4
_geom_torsion
_geom_torsion_publ_flag
C11 N2 C4 C5 . . . . 0.24(14) ?
C11 N2 C4 C12 . . . . -176.34(11) ?
N2 C4 C5 C6 . . . . -0.69(14) ?
C12 C4 C5 C6 . . . . 175.63(12) ?
C4 C5 C6 C7 . . . . -179.42(14) ?
C4 C5 C6 C11 . . . . 0.87(14) ?
C11 C6 C7 C8 . . . . 0.81(18) ?
C5 C6 C7 C8 . . . . -178.88(13) ?
C6 C7 C8 C9 . . . . -0.08(19) ?
C7 C8 C9 C10 . . . . -0.8(2) ?
C8 C9 C10 C11 . . . . 0.89(19) ?
C4 N2 C11 C10 . . . . -179.44(13) ?
C4 N2 C11 C6 . . . . 0.32(14) ?
C9 C10 C11 N2 . . . . 179.59(12) ?
C9 C10 C11 C6 . . . . -0.14(19) ?
C7 C6 C11 N2 . . . . 179.51(11) ?
C5 C6 C11 N2 . . . . -0.73(13) ?
C7 C6 C11 C10 . . . . -0.71(19) ?
C5 C6 C11 C10 . . . . 179.05(11) ?
C13 N3 C12 C4 . . . . 178.13(11) ?
C5 C4 C12 N3 . . . . -171.94(13) ?
N2 C4 C12 N3 . . . . 3.94(19) ?
C12 N3 C13 C18 . . . . 165.19(12) ?
C12 N3 C13 C14 . . . . -15.23(19) ?
C18 C13 C14 C15 . . . . -3.23(19) ?
N3 C13 C14 C15 . . . . 177.21(12) ?
C13 C14 C15 C16 . . . . 0.4(2) ?
C19 O1 C16 C17 . . . . 3.66(18) ?
C19 O1 C16 C15 . . . . -176.29(12) ?
C14 C15 C16 O1 . . . . -177.25(11) ?
C14 C15 C16 C17 . . . . 2.80(19) ?
O1 C16 C17 C18 . . . . 177.07(11) ?
C15 C16 C17 C18 . . . . -2.98(18) ?
C14 C13 C18 C17 . . . . 3.04(19) ?
N3 C13 C18 C17 . . . . -177.36(11) ?
C16 C17 C18 C13 . . . . 0.05(19) ?

_cod_database_fobs_code 2244066
